data_4062643
loop_
_publ_author_name
'Pla-Quintana, Anna'
'Roglans, Anna'
'Torrent, Anna'
'Moreno-Ma\~nas, Marcial'
'Benet-Buchholz, Jordi'

_publ_section_title
;
Synthesis of Nitrogen-Containing 15-Membered Triacetylenic Macrocycles.
 Stable Complex with Palladium(0)
;
_journal_name_full Organometallics
_journal_paper_doi 10.1021/om034384o
_journal_year 2004
_chemical_formula_sum 'C33 H33 N3 O6 S3'
_chemical_formula_weight 663.80
_space_group_IT_number 14
_symmetry_cell_setting monoclinic
_symmetry_space_group_name_Hall '-P 2yn'
_symmetry_space_group_name_H-M 'P 1 21/n 1'
_cell_angle_alpha 90.00
_cell_angle_beta 115.5920(10)
_cell_angle_gamma 90.00
_cell_formula_units_Z 4
_cell_length_a 23.4132(9)
_cell_length_b 6.1253(2)
_cell_length_c 24.7974(9)
_cell_measurement_temperature 153(2)
_cell_volume 3207.4(2)
_diffrn_ambient_temperature 153(2)
_exptl_crystal_density_diffrn 1.375
_cod_depositor_comments
;
The following automatic conversions were performed:
'_symmetry_cell_setting' value 'Monoclinic' changed to 'monoclinic'
according to '/home/saulius/struct/CIF-dictionaries/cif_core.dic'
dictionary named 'cif_core.dic' version 2.4.1 from 2010-06-29.

Automatic conversion script
Id: cif_fix_enum 1527 2010-12-29 10:47:43Z saulius 
;
_cod_original_sg_symbol_H-M 'P 21/n'
_cod_database_code 4062643

loop_
_symmetry_equiv_pos_as_xyz
'x, y, z'
'-x+1/2, y+1/2, -z+1/2'
'-x, -y, -z'
'x-1/2, -y-1/2, z-1/2'

loop_
_atom_site_label
_atom_site_type_symbol
_atom_site_fract_x
_atom_site_fract_y
_atom_site_fract_z
_atom_site_U_iso_or_equiv
_atom_site_adp_type
_atom_site_occupancy
_atom_site_symmetry_multiplicity
_atom_site_calc_flag
_atom_site_refinement_flags
_atom_site_disorder_assembly
_atom_site_disorder_group
S1 S 0.054136(16) 0.12343(5) 0.801650(15) 0.02184(8) Uani 1 1 d . . .
O1 O 0.07950(5) 0.02245(18) 0.85930(4) 0.0283(2) Uani 1 1 d . . .
N1 N -0.01538(5) 0.01058(18) 0.76350(5) 0.0196(2) Uani 1 1 d . . .
C1 C -0.05390(7) 0.0949(2) 0.70243(6) 0.0213(3) Uani 1 1 d . . .
H1A H -0.0964(8) 0.077(3) 0.6943(8) 0.023(4) Uiso 1 1 d . . .
H1B H -0.0484(8) 0.249(3) 0.7039(8) 0.022(4) Uiso 1 1 d . . .
S2 S -0.090698(15) -0.34664(6) 0.473546(14) 0.02086(8) Uani 1 1 d . . .
N2 N -0.04320(5) -0.38200(18) 0.54336(5) 0.0170(2) Uani 1 1 d . . .
C2 C -0.03930(6) -0.0107(2) 0.65659(6) 0.0207(3) Uani 1 1 d . . .
O2 O 0.04431(6) 0.35408(17) 0.79664(5) 0.0327(3) Uani 1 1 d . . .
S3 S -0.274039(18) -0.76629(7) 0.636853(16) 0.02716(9) Uani 1 1 d . . .
N3 N -0.21365(6) -0.6012(2) 0.65321(5) 0.0227(2) Uani 1 1 d . . .
O3 O -0.06486(5) -0.1727(2) 0.45299(5) 0.0364(3) Uani 1 1 d . . .
C3 C -0.02601(6) -0.1026(2) 0.62141(6) 0.0205(3) Uani 1 1 d . . .
O4 O -0.09990(5) -0.5567(2) 0.44578(5) 0.0354(3) Uani 1 1 d . . .
C4 C -0.00379(7) -0.2039(2) 0.58019(6) 0.0221(3) Uani 1 1 d . . .
H4A H -0.0012(8) -0.093(3) 0.5536(8) 0.022(4) Uiso 1 1 d . . .
H4B H 0.0381(9) -0.272(3) 0.6036(8) 0.026(4) Uiso 1 1 d . . .
O5 O -0.28079(6) -0.8846(2) 0.58494(6) 0.0417(3) Uani 1 1 d . . .
C5 C -0.05248(7) -0.5731(2) 0.57407(7) 0.0229(3) Uani 1 1 d . . .
H5A H -0.0149(10) -0.592(3) 0.6096(9) 0.035(5) Uiso 1 1 d . . .
H5B H -0.0586(8) -0.700(3) 0.5487(8) 0.029(5) Uiso 1 1 d . . .
O6 O -0.26270(6) -0.8808(2) 0.69068(5) 0.0352(3) Uani 1 1 d . . .
C6 C -0.10747(6) -0.5517(2) 0.58791(6) 0.0214(3) Uani 1 1 d . . .
C7 C -0.15319(6) -0.5236(2) 0.59602(6) 0.0213(3) Uani 1 1 d . . .
C8 C -0.21160(7) -0.4813(3) 0.60222(7) 0.0264(3) Uani 1 1 d . . .
H8A H -0.2472(10) -0.524(3) 0.5631(10) 0.040(5) Uiso 1 1 d . . .
H8B H -0.2159(9) -0.330(3) 0.6053(9) 0.032(5) Uiso 1 1 d . . .
C9 C -0.19740(7) -0.4676(3) 0.70750(7) 0.0295(3) Uani 1 1 d . . .
H9A H -0.2276(9) -0.343(3) 0.6957(8) 0.032(5) Uiso 1 1 d . . .
H9B H -0.2031(10) -0.562(3) 0.7367(10) 0.044(6) Uiso 1 1 d . . .
C10 C -0.13285(7) -0.3845(3) 0.72976(7) 0.0271(3) Uani 1 1 d . . .
C11 C -0.08076(7) -0.3113(2) 0.74823(6) 0.0245(3) Uani 1 1 d . . .
C12 C -0.01634(7) -0.2301(2) 0.76868(7) 0.0224(3) Uani 1 1 d . . .
H12A H 0.0016(9) -0.299(3) 0.7442(9) 0.031(5) Uiso 1 1 d . . .
H12B H 0.0083(9) -0.267(3) 0.8099(8) 0.028(5) Uiso 1 1 d . . .
C13 C 0.10255(6) 0.0571(2) 0.76607(6) 0.0229(3) Uani 1 1 d . . .
C14 C 0.10960(7) 0.2074(3) 0.72747(7) 0.0288(3) Uani 1 1 d . . .
H14A H 0.0892(8) 0.344(3) 0.7226(8) 0.026(4) Uiso 1 1 d . . .
C15 C 0.14420(8) 0.1512(3) 0.69630(7) 0.0330(3) Uani 1 1 d . . .
H15A H 0.1486(10) 0.258(4) 0.6693(10) 0.045(6) Uiso 1 1 d . . .
C16 C 0.17160(7) -0.0545(3) 0.70257(7) 0.0302(3) Uani 1 1 d . . .
C17 C 0.16468(8) -0.2011(3) 0.74208(7) 0.0309(3) Uani 1 1 d . . .
H17A H 0.1858(10) -0.344(4) 0.7472(10) 0.044(6) Uiso 1 1 d . . .
C18 C 0.13051(7) -0.1476(2) 0.77395(7) 0.0261(3) Uani 1 1 d . . .
H18A H 0.1253(9) -0.247(3) 0.7999(9) 0.037(5) Uiso 1 1 d . . .
C19 C 0.20610(10) -0.1181(4) 0.66631(9) 0.0417(4) Uani 1 1 d . . .
H19A H 0.2260(12) 0.008(5) 0.6554(12) 0.070(8) Uiso 1 1 d . . .
H19B H 0.1761(12) -0.180(4) 0.6279(12) 0.059(7) Uiso 1 1 d . . .
H19C H 0.2381(13) -0.221(4) 0.6853(12) 0.066(8) Uiso 1 1 d . . .
C20 C -0.16520(6) -0.2627(2) 0.46718(6) 0.0189(2) Uani 1 1 d . . .
C21 C -0.17263(7) -0.0576(3) 0.48674(7) 0.0276(3) Uani 1 1 d . . .
H21A H -0.1375(10) 0.034(4) 0.5048(10) 0.049(6) Uiso 1 1 d . . .
C22 C -0.23177(8) 0.0062(3) 0.48092(7) 0.0295(3) Uani 1 1 d . . .
H22A H -0.2367(10) 0.155(4) 0.4934(9) 0.042(5) Uiso 1 1 d . . .
C23 C -0.28387(7) -0.1320(3) 0.45555(6) 0.0259(3) Uani 1 1 d . . .
C24 C -0.27505(7) -0.3374(3) 0.43703(7) 0.0278(3) Uani 1 1 d . . .
H24A H -0.3106(10) -0.433(3) 0.4197(10) 0.045(6) Uiso 1 1 d . . .
C25 C -0.21621(6) -0.4040(2) 0.44256(7) 0.0238(3) Uani 1 1 d . . .
H25A H -0.2099(9) -0.546(3) 0.4290(8) 0.031(5) Uiso 1 1 d . . .
C26 C -0.34841(8) -0.0613(4) 0.44833(9) 0.0400(4) Uani 1 1 d . . .
H26A H -0.3548(16) 0.086(6) 0.4419(16) 0.105(11) Uiso 1 1 d . . .
H26B H -0.3513(16) -0.049(6) 0.4896(17) 0.112(11) Uiso 1 1 d . . .
H26C H -0.3799(14) -0.156(5) 0.4228(13) 0.076(8) Uiso 1 1 d . . .
C27 C -0.34002(7) -0.5958(3) 0.61863(7) 0.0327(4) Uani 1 1 d . . .
C28 C -0.37604(8) -0.5337(4) 0.55960(8) 0.0490(5) Uani 1 1 d . . .
H28A H -0.3683(11) -0.606(4) 0.5279(11) 0.053(6) Uiso 1 1 d . . .
C29 C -0.42364(10) -0.3816(5) 0.54741(11) 0.0648(8) Uani 1 1 d . . .
H29A H -0.4470(16) -0.346(5) 0.5091(16) 0.092(10) Uiso 1 1 d . . .
C30 C -0.43678(10) -0.2919(5) 0.59205(11) 0.0588(6) Uani 1 1 d . . .
C31 C -0.40088(9) -0.3595(4) 0.65051(10) 0.0466(5) Uani 1 1 d . . .
H31A H -0.4115(11) -0.313(4) 0.6821(11) 0.057(7) Uiso 1 1 d . . .
C32 C -0.35288(8) -0.5094(3) 0.66421(8) 0.0355(4) Uani 1 1 d . . .
H32A H -0.3277(11) -0.551(4) 0.7053(11) 0.050(6) Uiso 1 1 d . . .
C33 C -0.48773(17) -0.1202(8) 0.57907(19) 0.0945(14) Uani 1 1 d . . .
H33A H -0.5115(17) -0.128(6) 0.5420(18) 0.098(12) Uiso 1 1 d . . .
H33B H -0.474(2) 0.051(7) 0.571(2) 0.141(15) Uiso 1 1 d . . .
H33C H -0.508(2) -0.138(7) 0.597(2) 0.137(16) Uiso 1 1 d . . .

loop_
_atom_site_aniso_label
_atom_site_aniso_U_11
_atom_site_aniso_U_22
_atom_site_aniso_U_33
_atom_site_aniso_U_23
_atom_site_aniso_U_13
_atom_site_aniso_U_12
S1 0.02411(16) 0.01605(15) 0.01745(15) -0.00224(12) 0.00154(12) 0.00325(12)
O1 0.0291(5) 0.0303(6) 0.0166(5) 0.0000(4) 0.0015(4) 0.0065(4)
N1 0.0209(5) 0.0177(5) 0.0153(5) 0.0003(4) 0.0033(4) 0.0040(4)
C1 0.0242(6) 0.0199(6) 0.0149(6) -0.0002(5) 0.0037(5) 0.0065(5)
S2 0.01965(15) 0.02894(18) 0.01614(15) -0.00417(12) 0.00974(12) -0.00632(13)
N2 0.0187(5) 0.0172(5) 0.0165(5) -0.0018(4) 0.0089(4) -0.0046(4)
C2 0.0242(6) 0.0176(6) 0.0164(6) -0.0003(5) 0.0050(5) 0.0000(5)
O2 0.0379(6) 0.0158(5) 0.0335(6) -0.0052(4) 0.0052(5) 0.0043(4)
S3 0.02786(18) 0.0346(2) 0.02265(17) -0.00290(14) 0.01430(14) -0.00718(15)
N3 0.0228(5) 0.0313(6) 0.0184(5) -0.0008(5) 0.0131(5) -0.0029(5)
O3 0.0304(6) 0.0531(7) 0.0263(5) 0.0122(5) 0.0128(5) -0.0124(5)
C3 0.0212(6) 0.0191(6) 0.0177(6) -0.0003(5) 0.0051(5) -0.0020(5)
O4 0.0239(5) 0.0464(7) 0.0352(6) -0.0266(5) 0.0121(5) -0.0054(5)
C4 0.0212(6) 0.0252(7) 0.0201(6) -0.0071(5) 0.0092(5) -0.0074(5)
O5 0.0479(7) 0.0492(8) 0.0322(6) -0.0161(6) 0.0213(6) -0.0138(6)
C5 0.0242(6) 0.0199(6) 0.0297(7) 0.0057(6) 0.0164(6) 0.0015(5)
O6 0.0409(6) 0.0387(6) 0.0329(6) 0.0055(5) 0.0225(5) -0.0053(5)
C6 0.0244(6) 0.0206(6) 0.0210(6) 0.0050(5) 0.0117(5) -0.0011(5)
C7 0.0241(6) 0.0235(7) 0.0175(6) 0.0043(5) 0.0100(5) -0.0004(5)
C8 0.0248(7) 0.0335(8) 0.0252(7) 0.0084(6) 0.0150(6) 0.0047(6)
C9 0.0271(7) 0.0391(9) 0.0266(7) -0.0102(7) 0.0157(6) -0.0057(6)
C10 0.0289(7) 0.0286(7) 0.0256(7) -0.0033(6) 0.0136(6) 0.0011(6)
C11 0.0287(7) 0.0245(7) 0.0211(6) -0.0023(5) 0.0115(6) 0.0016(6)
C12 0.0239(6) 0.0168(6) 0.0229(7) 0.0014(5) 0.0068(5) 0.0014(5)
C13 0.0211(6) 0.0213(6) 0.0196(6) -0.0010(5) 0.0026(5) -0.0008(5)
C14 0.0283(7) 0.0236(7) 0.0263(7) 0.0037(6) 0.0039(6) -0.0020(6)
C15 0.0327(8) 0.0371(9) 0.0228(7) 0.0027(6) 0.0060(6) -0.0084(7)
C16 0.0255(7) 0.0407(9) 0.0190(7) -0.0074(6) 0.0045(6) -0.0088(6)
C17 0.0301(7) 0.0296(8) 0.0295(8) -0.0032(6) 0.0096(6) 0.0029(6)
C18 0.0288(7) 0.0218(7) 0.0248(7) 0.0021(6) 0.0087(6) 0.0026(6)
C19 0.0380(9) 0.0594(13) 0.0283(8) -0.0123(8) 0.0149(8) -0.0102(9)
C20 0.0196(6) 0.0218(6) 0.0145(5) 0.0006(5) 0.0065(5) -0.0032(5)
C21 0.0286(7) 0.0235(7) 0.0299(8) -0.0063(6) 0.0120(6) -0.0074(6)
C22 0.0332(8) 0.0249(7) 0.0291(8) -0.0062(6) 0.0124(6) 0.0022(6)
C23 0.0227(6) 0.0333(8) 0.0171(6) 0.0008(6) 0.0042(5) 0.0070(6)
C24 0.0175(6) 0.0327(8) 0.0272(7) -0.0059(6) 0.0039(5) -0.0023(6)
C25 0.0208(6) 0.0214(7) 0.0251(7) -0.0048(5) 0.0061(5) -0.0020(5)
C26 0.0249(8) 0.0543(12) 0.0342(9) -0.0083(8) 0.0066(7) 0.0112(8)
C27 0.0220(7) 0.0521(10) 0.0266(7) 0.0033(7) 0.0130(6) -0.0058(7)
C28 0.0284(8) 0.0927(17) 0.0271(8) 0.0094(10) 0.0133(7) 0.0021(9)
C29 0.0346(10) 0.121(2) 0.0407(11) 0.0336(13) 0.0176(9) 0.0210(12)
C30 0.0359(10) 0.0941(18) 0.0581(13) 0.0352(13) 0.0312(10) 0.0217(11)
C31 0.0384(9) 0.0670(14) 0.0464(11) 0.0142(10) 0.0296(9) 0.0095(9)
C32 0.0304(8) 0.0518(11) 0.0297(8) 0.0088(7) 0.0181(7) -0.0002(7)
C33 0.0681(18) 0.150(4) 0.087(2) 0.068(2) 0.0540(19) 0.065(2)

loop_
_geom_bond_atom_site_label_1
_geom_bond_atom_site_label_2
_geom_bond_distance
_geom_bond_site_symmetry_2
_geom_bond_publ_flag
S1 O2 1.4282(11) . ?
S1 O1 1.4302(11) . ?
S1 N1 1.6406(12) . ?
S1 C13 1.7583(15) . ?
N1 C12 1.4808(17) . ?
N1 C1 1.4810(17) . ?
C1 C2 1.4707(19) . ?
S2 O3 1.4241(11) . ?
S2 O4 1.4308(12) . ?
S2 N2 1.6179(11) . ?
S2 C20 1.7590(14) . ?
N2 C5 1.4628(17) . ?
N2 C4 1.4654(17) . ?
C2 C3 1.1873(19) . ?
S3 O5 1.4251(12) . ?
S3 O6 1.4275(12) . ?
S3 N3 1.6404(12) . ?
S3 C27 1.7545(18) . ?
N3 C9 1.4779(19) . ?
N3 C8 1.4808(18) . ?
C3 C4 1.4694(19) . ?
C5 C6 1.4743(19) . ?
C6 C7 1.1843(19) . ?
C7 C8 1.464(2) . ?
C9 C10 1.458(2) . ?
C10 C11 1.190(2) . ?
C11 C12 1.456(2) . ?
C13 C14 1.388(2) . ?
C13 C18 1.389(2) . ?
C14 C15 1.383(2) . ?
C15 C16 1.392(3) . ?
C16 C17 1.389(2) . ?
C16 C19 1.497(2) . ?
C17 C18 1.385(2) . ?
C20 C21 1.384(2) . ?
C20 C25 1.3848(19) . ?
C21 C22 1.385(2) . ?
C22 C23 1.392(2) . ?
C23 C24 1.385(2) . ?
C23 C26 1.507(2) . ?
C24 C25 1.386(2) . ?
C27 C28 1.390(2) . ?
C27 C32 1.394(2) . ?
C28 C29 1.382(3) . ?
C29 C30 1.384(3) . ?
C30 C31 1.388(3) . ?
C30 C33 1.517(4) . ?
C31 C32 1.375(3) . ?

loop_
_cod_related_entry_id
_cod_related_entry_database
_cod_related_entry_code
1 ChemSpider 21153691
